data_2214815
loop_
_publ_author_name
'Gao, Ting'
'Sun, Wen-Bin'
'Yan, Peng-Fei'
'Li, Guang-Ming'
'Hou, Guang-Feng'

_publ_section_title
'[<i>{\m</i>}-<i>N</i>,<i>N</i>'-Bis(2-oxidobenzylidene)-1,2-ethanediamine](methanol)trinitratocopper(II)europium(III)'
_journal_coeditor_code NG2297
_journal_issue 8
_journal_name_full 'Acta Crystallographica Section E'
_journal_page_first m2201
_journal_page_last m2202
_journal_paper_doi 10.1107/S1600536807034903
_journal_volume 63
_journal_year 2007
_chemical_formula_iupac '[Cu Eu (C16 H14 N2 O2) (N O3)3 (C H4 O)]'
_chemical_formula_moiety 'C17 H17 Cu1 Eu1 N5 O12'
_chemical_formula_sum 'C17 H17 Cu Eu N5 O12'
_chemical_formula_weight 699.87
_chemical_name_systematic
;
{2,2'-[ethane-1,2-diylbis(nitrilomethylidyne)]diphenolato-
1\k^4^<i>O</i>^1^,<i>O</i>^1'^,<i>O</i>^6^,<i>O</i>^6'^:
2\k^4^<i>O</i>^1^,<i>N</i>,<i>N</i>',<i>O</i>^1'^}(methanol-
1\k<i>O</i>)trinitrato-1\k^6^<i>O</i>,<i>O</i>'-copper(II)europium(III)
;
_space_group_IT_number 14
_symmetry_cell_setting monoclinic
_symmetry_space_group_name_Hall '-P 2ybc'
_symmetry_space_group_name_H-M 'P 1 21/c 1'
_atom_sites_solution_hydrogens geom
_atom_sites_solution_primary direct
_atom_sites_solution_secondary difmap
_audit_creation_method SHELXL-97
_cell_angle_alpha 90.00
_cell_angle_beta 102.451(12)
_cell_angle_gamma 90.00
_cell_formula_units_Z 4
_cell_length_a 12.223(4)
_cell_length_b 10.363(3)
_cell_length_c 18.414(5)
_cell_measurement_reflns_used 18713
_cell_measurement_temperature 296(2)
_cell_measurement_theta_max 54.93
_cell_measurement_theta_min 6.00
_cell_volume 2277.6(12)
_computing_cell_refinement RAPID-AUTO
_computing_data_collection 'RAPID-AUTO (Rigaku, 1998)'
_computing_data_reduction 'CrystalStructure (Rigaku/MSC, 2002)'
_computing_molecular_graphics 'SHELXTL (Sheldrick, 1997b)'
_computing_publication_material SHELXL97
_computing_structure_refinement 'SHELXL97 (Sheldrick, 1997a)'
_computing_structure_solution 'SHELXS97 (Sheldrick, 1997a)'
_diffrn_ambient_temperature 296(2)
_diffrn_detector_area_resol_mean 10.000
_diffrn_measured_fraction_theta_full 0.998
_diffrn_measured_fraction_theta_max 0.998
_diffrn_measurement_device_type 'Rigaku R-AXIS RAPID'
_diffrn_measurement_method \w
_diffrn_radiation_monochromator graphite
_diffrn_radiation_source 'fine-focus sealed tube'
_diffrn_radiation_type MoK\a
_diffrn_radiation_wavelength 0.71073
_diffrn_reflns_av_R_equivalents 0.0300
_diffrn_reflns_av_sigmaI/netI 0.0253
_diffrn_reflns_limit_h_max 15
_diffrn_reflns_limit_h_min -15
_diffrn_reflns_limit_k_max 13
_diffrn_reflns_limit_k_min -13
_diffrn_reflns_limit_l_max 22
_diffrn_reflns_limit_l_min -23
_diffrn_reflns_number 21558
_diffrn_reflns_theta_full 27.46
_diffrn_reflns_theta_max 27.46
_diffrn_reflns_theta_min 3.00
_diffrn_standards_decay_% 0
_diffrn_standards_interval_count 0
_diffrn_standards_interval_time 0
_diffrn_standards_number 0
_exptl_absorpt_coefficient_mu 3.736
_exptl_absorpt_correction_T_max 0.5433
_exptl_absorpt_correction_T_min 0.3764
_exptl_absorpt_correction_type multi-scan
_exptl_absorpt_process_details '(ABSCOR; Higashi, 1995)'
_exptl_crystal_colour black
_exptl_crystal_density_diffrn 2.041
_exptl_crystal_density_method 'not measured'
_exptl_crystal_description block
_exptl_crystal_F_000 1372
_exptl_crystal_size_max 0.33
_exptl_crystal_size_mid 0.20
_exptl_crystal_size_min 0.19
_refine_diff_density_max 0.306
_refine_diff_density_min -0.592
_refine_ls_extinction_method none
_refine_ls_goodness_of_fit_ref 1.063
_refine_ls_hydrogen_treatment constr
_refine_ls_matrix_type full
_refine_ls_number_parameters 345
_refine_ls_number_reflns 5201
_refine_ls_number_restraints 2
_refine_ls_restrained_S_all 1.063
_refine_ls_R_factor_all 0.0254
_refine_ls_R_factor_gt 0.0213
_refine_ls_shift/su_max 0.003
_refine_ls_shift/su_mean 0.000
_refine_ls_structure_factor_coef Fsqd
_refine_ls_weighting_details 'calc w=1/[\s^2^(Fo^2^)+(0.0142P)^2^+1.9917P] where P=(Fo^2^+2Fc^2^)/3'
_refine_ls_weighting_scheme calc
_refine_ls_wR_factor_gt 0.0455
_refine_ls_wR_factor_ref 0.0467
_reflns_number_gt 4693
_reflns_number_total 5201
_reflns_threshold_expression I>2\s(I)
_cod_data_source_file ng2297.cif
_cod_data_source_block I
_cod_original_sg_symbol_H-M 'P 21/c'
_cod_original_formula_sum 'C17 H17 Cu1 Eu1 N5 O12'
_cod_database_code 2214815
_cod_database_fobs_code 2214815

loop_
_symmetry_equiv_pos_as_xyz
'x, y, z'
'-x, y+1/2, -z+1/2'
'-x, -y, -z'
'x, -y-1/2, z-1/2'

loop_
_atom_site_type_symbol
_atom_site_label
_atom_site_fract_x
_atom_site_fract_y
_atom_site_fract_z
_atom_site_U_iso_or_equiv
_atom_site_adp_type
_atom_site_calc_flag
_atom_site_refinement_flags
_atom_site_occupancy
_atom_site_disorder_assembly
_atom_site_disorder_group
C C1 0.1201(2) 0.7351(3) 0.60899(13) 0.0310(5) Uani d . 1 A 1
C C2 0.0762(2) 0.6757(3) 0.66454(15) 0.0413(6) Uani d . 1 A 1
H H1 0.0794 0.5863 0.6690 0.050 Uiso calc R 1 A 1
C C3 0.0284(2) 0.7464(3) 0.71266(16) 0.0464(7) Uani d . 1 A 1
H H2 -0.0004 0.7041 0.7490 0.056 Uiso calc R 1 A 1
C C4 0.0225(3) 0.8791(3) 0.70797(17) 0.0535(8) Uani d . 1 A 1
H H3 -0.0088 0.9266 0.7412 0.064 Uiso calc R 1 A 1
C C5 0.0635(3) 0.9394(3) 0.65357(18) 0.0510(8) Uani d . 1 A 1
H H4 0.0589 1.0288 0.6498 0.061 Uiso calc R 1 A 1
C C6 0.1127(2) 0.8705(3) 0.60289(15) 0.0377(6) Uani d . 1 A 1
C C7 0.1553(3) 0.9448(3) 0.54848(17) 0.0450(7) Uani d . 1 A 1
H H5 0.1532 1.0343 0.5522 0.054 Uiso calc R 1 A 1
C C8 0.2543(9) 0.9774(6) 0.4478(4) 0.0442(17) Uani d PD 0.72(2) A 1
H H6 0.2241 1.0643 0.4428 0.053 Uiso calc R 1 A 1
H H7 0.3337 0.9824 0.4701 0.053 Uiso calc R 1 A 1
C C9 0.2369(9) 0.9143(5) 0.3736(4) 0.0434(19) Uani d PD 0.72(2) A 1
H H9 0.1617 0.9311 0.3452 0.052 Uiso calc R 1 A 1
H H8 0.2901 0.9473 0.3460 0.052 Uiso calc R 1 A 1
C C10 0.2881(2) 0.7069(3) 0.33908(15) 0.0438(7) Uani d . 1 A 1
H H10 0.3171 0.7489 0.3028 0.053 Uiso calc R 1 A 1
C C11 0.2860(2) 0.5681(3) 0.33729(14) 0.0344(5) Uani d . 1 A 1
C C12 0.3126(3) 0.5076(3) 0.27460(16) 0.0462(7) Uani d . 1 A 1
H H11 0.3385 0.5580 0.2401 0.055 Uiso calc R 1 A 1
C C13 0.3018(3) 0.3784(3) 0.26293(16) 0.0521(8) Uani d . 1 A 1
H H12 0.3207 0.3408 0.2214 0.063 Uiso calc R 1 A 1
C C14 0.2622(3) 0.3039(3) 0.31397(17) 0.0500(7) Uani d . 1 A 1
H H13 0.2518 0.2158 0.3058 0.060 Uiso calc R 1 A 1
C C15 0.2379(2) 0.3589(3) 0.37687(16) 0.0426(6) Uani d . 1 A 1
H H14 0.2125 0.3068 0.4109 0.051 Uiso calc R 1 A 1
C C16 0.2507(2) 0.4903(2) 0.39041(13) 0.0310(5) Uani d . 1 A 1
C C17 0.4417(3) 0.7572(3) 0.61542(19) 0.0522(8) Uani d . 1 A 1
H H15 0.3802 0.7787 0.6380 0.078 Uiso calc R 1 A 1
H H16 0.4551 0.8272 0.5843 0.078 Uiso calc R 1 A 1
H H17 0.5077 0.7424 0.6535 0.078 Uiso calc R 1 A 1
Cu Cu2 0.20183(3) 0.71765(3) 0.471852(16) 0.03015(7) Uani d . 1 A 1
Eu Eu1 0.279281(10) 0.471486(11) 0.579103(6) 0.02628(4) Uani d . 1 A 1
N N1 0.1952(2) 0.8978(2) 0.49601(13) 0.0397(5) Uani d . 1 A 1
N N2 0.2534(2) 0.7769(2) 0.38641(13) 0.0413(5) Uani d . 1 A 1
N N3 0.40354(19) 0.4886(2) 0.73120(12) 0.0404(5) Uani d . 1 A 1
N N4 0.08119(18) 0.3280(2) 0.59421(13) 0.0378(5) Uani d . 1 A 1
N N5 0.4077(2) 0.2526(2) 0.54166(14) 0.0434(6) Uani d . 1 A 1
O O1 0.16860(14) 0.66089(16) 0.56505(9) 0.0309(4) Uani d . 1 A 1
O O2 0.22848(16) 0.53808(16) 0.45385(10) 0.0343(4) Uani d . 1 A 1
O O3 0.41493(16) 0.64166(19) 0.57093(12) 0.0463(5) Uani d D 1 A 1
H H18 0.4580 0.6326 0.5407 0.056 Uiso d RD 1 A 1
O O4 0.32467(16) 0.5670(2) 0.70399(10) 0.0430(5) Uani d . 1 A 1
O O5 0.4574(2) 0.5002(3) 0.79437(11) 0.0645(7) Uani d . 1 A 1
O O6 0.42138(17) 0.3997(2) 0.68870(11) 0.0470(5) Uani d . 1 A 1
O O7 0.15586(16) 0.3634(2) 0.64981(10) 0.0414(4) Uani d . 1 A 1
O O8 0.00002(18) 0.2658(2) 0.60258(14) 0.0623(7) Uani d . 1 A 1
O O9 0.09572(17) 0.3610(2) 0.53148(11) 0.0503(5) Uani d . 1 A 1
O O10 0.31744(18) 0.23862(19) 0.56357(13) 0.0491(5) Uani d . 1 A 1
O O11 0.4658(2) 0.1628(2) 0.53211(17) 0.0735(8) Uani d . 1 A 1
O O12 0.43392(16) 0.36900(18) 0.52960(11) 0.0417(4) Uani d . 1 A 1
C C8' 0.202(2) 0.9864(16) 0.4356(11) 0.045(4) Uani d P 0.28(2) A 2
C C9' 0.293(2) 0.9273(15) 0.4025(15) 0.054(6) Uani d P 0.28(2) A 2

loop_
_atom_site_aniso_label
_atom_site_aniso_U_11
_atom_site_aniso_U_22
_atom_site_aniso_U_33
_atom_site_aniso_U_12
_atom_site_aniso_U_13
_atom_site_aniso_U_23
C1 0.0286(11) 0.0361(14) 0.0289(12) 0.0057(10) 0.0078(10) -0.0022(10)
C2 0.0475(15) 0.0414(15) 0.0398(14) 0.0083(13) 0.0203(12) 0.0055(12)
C3 0.0469(16) 0.059(2) 0.0399(15) 0.0091(14) 0.0239(13) 0.0027(14)
C4 0.0624(19) 0.059(2) 0.0455(16) 0.0185(16) 0.0265(15) -0.0091(15)
C5 0.067(2) 0.0382(16) 0.0532(18) 0.0131(15) 0.0241(16) -0.0060(14)
C6 0.0430(14) 0.0349(14) 0.0372(14) 0.0042(12) 0.0130(12) -0.0036(11)
C7 0.0645(19) 0.0242(13) 0.0484(16) -0.0005(12) 0.0167(15) -0.0026(12)
C8 0.050(4) 0.029(2) 0.060(3) -0.008(3) 0.028(3) 0.002(2)
C9 0.066(5) 0.031(2) 0.041(3) 0.002(3) 0.026(3) 0.008(2)
C10 0.0550(17) 0.0459(16) 0.0376(14) 0.0043(14) 0.0254(13) 0.0102(13)
C11 0.0353(13) 0.0424(15) 0.0273(12) 0.0026(11) 0.0109(10) 0.0014(11)
C12 0.0509(16) 0.060(2) 0.0321(14) 0.0063(14) 0.0184(12) 0.0022(13)
C13 0.0574(18) 0.067(2) 0.0340(14) 0.0060(16) 0.0144(14) -0.0165(15)
C14 0.0586(18) 0.0465(17) 0.0452(16) -0.0046(14) 0.0116(14) -0.0187(14)
C15 0.0552(17) 0.0373(15) 0.0382(14) -0.0068(13) 0.0162(13) -0.0059(12)
C16 0.0326(12) 0.0361(14) 0.0240(11) 0.0000(10) 0.0056(10) -0.0041(10)
C17 0.0521(17) 0.0452(17) 0.0592(19) -0.0135(14) 0.0119(15) -0.0148(15)
Cu2 0.03982(16) 0.02575(15) 0.02774(14) -0.00171(13) 0.01360(12) 0.00176(12)
Eu1 0.03128(7) 0.02506(7) 0.02520(6) -0.00126(5) 0.01204(5) 0.00007(5)
N1 0.0573(14) 0.0278(11) 0.0368(12) -0.0056(11) 0.0164(11) 0.0005(10)
N2 0.0560(14) 0.0316(12) 0.0436(13) 0.0033(11) 0.0272(11) 0.0079(10)
N3 0.0397(12) 0.0537(15) 0.0298(11) 0.0027(11) 0.0117(10) 0.0038(11)
N4 0.0332(11) 0.0355(12) 0.0457(13) -0.0022(9) 0.0106(10) 0.0097(10)
N5 0.0463(13) 0.0380(13) 0.0491(14) 0.0035(11) 0.0173(11) -0.0083(11)
O1 0.0397(9) 0.0275(9) 0.0291(8) 0.0044(7) 0.0157(7) 0.0013(7)
O2 0.0518(11) 0.0280(9) 0.0265(8) -0.0031(8) 0.0162(8) -0.0011(7)
O3 0.0473(11) 0.0414(11) 0.0589(12) -0.0149(9) 0.0310(10) -0.0169(10)
O4 0.0463(11) 0.0488(12) 0.0336(9) 0.0112(9) 0.0082(8) -0.0057(9)
O5 0.0611(14) 0.101(2) 0.0282(10) 0.0171(13) 0.0023(10) -0.0018(12)
O6 0.0515(12) 0.0453(12) 0.0432(11) 0.0133(10) 0.0081(9) -0.0024(10)
O7 0.0412(10) 0.0502(12) 0.0345(10) -0.0073(9) 0.0115(8) 0.0065(9)
O8 0.0444(12) 0.0700(16) 0.0719(15) -0.0220(11) 0.0114(11) 0.0244(13)
O9 0.0476(11) 0.0671(15) 0.0355(10) -0.0177(10) 0.0075(9) 0.0069(10)
O10 0.0553(12) 0.0333(10) 0.0674(14) -0.0063(9) 0.0328(11) -0.0066(10)
O11 0.0754(16) 0.0431(13) 0.113(2) 0.0172(12) 0.0450(16) -0.0089(14)
O12 0.0458(10) 0.0358(10) 0.0498(11) -0.0023(9) 0.0244(9) -0.0041(9)
C8' 0.043(10) 0.040(7) 0.059(9) -0.004(7) 0.026(8) 0.009(6)
C9' 0.068(12) 0.034(6) 0.068(13) -0.001(7) 0.030(11) 0.010(7)

loop_
_atom_type_symbol
_atom_type_description
_atom_type_scat_dispersion_real
_atom_type_scat_dispersion_imag
_atom_type_scat_source
C C 0.0033 0.0016 'International Tables Vol C Tables 4.2.6.8 and 6.1.1.4'
H H 0.0000 0.0000 'International Tables Vol C Tables 4.2.6.8 and 6.1.1.4'
N N 0.0061 0.0033 'International Tables Vol C Tables 4.2.6.8 and 6.1.1.4'
O O 0.0106 0.0060 'International Tables Vol C Tables 4.2.6.8 and 6.1.1.4'
Cu Cu 0.3201 1.2651 'International Tables Vol C Tables 4.2.6.8 and 6.1.1.4'
Eu Eu -0.1578 3.6682 'International Tables Vol C Tables 4.2.6.8 and 6.1.1.4'

loop_
_geom_angle_atom_site_label_1
_geom_angle_atom_site_label_2
_geom_angle_atom_site_label_3
_geom_angle
O1 C1 C2 118.6(2)
O1 C1 C6 123.4(2)
C2 C1 C6 118.0(2)
C3 C2 C1 121.4(3)
C3 C2 H1 119.3
C1 C2 H1 119.3
C2 C3 C4 121.0(3)
C2 C3 H2 119.5
C4 C3 H2 119.5
C5 C4 C3 118.7(3)
C5 C4 H3 120.6
C3 C4 H3 120.6
C4 C5 C6 122.1(3)
C4 C5 H4 119.0
C6 C5 H4 119.0
C1 C6 C5 118.8(3)
C1 C6 C7 124.0(2)
C5 C6 C7 117.2(3)
N1 C7 C6 125.2(2)
N1 C7 H5 117.4
C6 C7 H5 117.4
C9 C8 N1 108.0(5)
C9 C8 H6 110.1
N1 C8 H6 110.1
C9 C8 H7 110.1
N1 C8 H7 110.1
H6 C8 H7 108.4
N2 C9 C8 107.2(5)
N2 C9 H9 110.3
C8 C9 H9 110.3
N2 C9 H8 110.3
C8 C9 H8 110.3
H9 C9 H8 108.5
N2 C10 C11 125.3(2)
N2 C10 H10 117.4
C11 C10 H10 117.4
C16 C11 C12 118.3(3)
C16 C11 C10 124.3(2)
C12 C11 C10 117.2(2)
C13 C12 C11 122.4(3)
C13 C12 H11 118.8
C11 C12 H11 118.8
C12 C13 C14 118.7(3)
C12 C13 H12 120.7
C14 C13 H12 120.7
C15 C14 C13 120.7(3)
C15 C14 H13 119.7
C13 C14 H13 119.7
C14 C15 C16 121.4(3)
C14 C15 H14 119.3
C16 C15 H14 119.3
O2 C16 C15 118.7(2)
O2 C16 C11 122.8(2)
C15 C16 C11 118.5(2)
N2 Cu2 N1 85.22(10)
N2 Cu2 O2 94.04(9)
N1 Cu2 O2 172.68(10)
N2 Cu2 O1 172.90(9)
N1 Cu2 O1 93.58(8)
O2 Cu2 O1 86.27(7)
O2 Eu1 O1 68.07(6)
O2 Eu1 O3 76.59(7)
O1 Eu1 O3 76.97(7)
O2 Eu1 O4 139.18(7)
O1 Eu1 O4 77.08(6)
O3 Eu1 O4 75.39(7)
O2 Eu1 O7 125.98(6)
O1 Eu1 O7 91.96(7)
O3 Eu1 O7 149.33(7)
O4 Eu1 O7 74.26(7)
O2 Eu1 O6 151.09(7)
O1 Eu1 O6 128.50(6)
O3 Eu1 O6 84.33(8)
O4 Eu1 O6 51.72(7)
O7 Eu1 O6 80.47(7)
O2 Eu1 O10 100.83(7)
O1 Eu1 O10 155.46(7)
O3 Eu1 O10 123.09(7)
O4 Eu1 O10 119.28(7)
O7 Eu1 O10 76.76(7)
O6 Eu1 O10 71.70(7)
O2 Eu1 O9 76.36(6)
O1 Eu1 O9 83.86(7)
O3 Eu1 O9 151.18(7)
O4 Eu1 O9 121.14(7)
O7 Eu1 O9 51.14(6)
O6 Eu1 O9 124.49(7)
O10 Eu1 O9 72.05(7)
O2 Eu1 O12 80.12(7)
O1 Eu1 O12 140.39(6)
O3 Eu1 O12 73.07(7)
O4 Eu1 O12 118.43(7)
O7 Eu1 O12 126.55(7)
O6 Eu1 O12 73.59(7)
O10 Eu1 O12 51.07(6)
O9 Eu1 O12 111.60(7)
C7 N1 C8 123.4(3)
C7 N1 Cu2 126.17(19)
C8 N1 Cu2 110.2(3)
C10 N2 C9 120.2(3)
C10 N2 Cu2 126.5(2)
C9 N2 Cu2 112.9(2)
O5 N3 O6 122.6(2)
O5 N3 O4 121.4(2)
O6 N3 O4 116.1(2)
O8 N4 O9 122.7(2)
O8 N4 O7 120.9(2)
O9 N4 O7 116.4(2)
O11 N5 O10 122.8(3)
O11 N5 O12 121.6(3)
O10 N5 O12 115.6(2)
C1 O1 Cu2 124.30(15)
C1 O1 Eu1 136.48(15)
Cu2 O1 Eu1 97.16(7)
C16 O2 Cu2 125.12(16)
C16 O2 Eu1 132.82(16)
Cu2 O2 Eu1 97.62(7)
C17 O3 Eu1 129.40(17)
C17 O3 H18 111.5
Eu1 O3 H18 118.9
N3 O4 Eu1 96.31(15)
N3 O6 Eu1 95.84(15)
N4 O7 Eu1 96.93(14)
N4 O9 Eu1 95.52(14)
N5 O10 Eu1 97.13(15)
N5 O12 Eu1 95.71(14)

loop_
_geom_bond_atom_site_label_1
_geom_bond_atom_site_label_2
_geom_bond_distance
_geom_bond_publ_flag
C1 O1 1.343(3) ?
C1 C2 1.396(4) ?
C1 C6 1.408(4) ?
C2 C3 1.373(4) ?
C2 H1 0.9300 ?
C3 C4 1.379(5) ?
C3 H2 0.9300 ?
C4 C5 1.364(5) ?
C4 H3 0.9300 ?
C5 C6 1.409(4) ?
C5 H4 0.9300 ?
C6 C7 1.447(4) ?
C7 N1 1.270(4) ?
C7 H5 0.9300 ?
C8 C9 1.488(8) ?
C8 N1 1.505(7) ?
C8 H6 0.9700 ?
C8 H7 0.9700 ?
C9 N2 1.450(5) ?
C9 H9 0.9700 ?
C9 H8 0.9700 ?
C10 N2 1.275(4) ?
C10 C11 1.439(4) ?
C10 H10 0.9300 ?
C11 C16 1.405(4) ?
C11 C12 1.412(4) ?
C12 C13 1.357(5) ?
C12 H11 0.9300 ?
C13 C14 1.382(5) ?
C13 H12 0.9300 ?
C14 C15 1.380(4) ?
C14 H13 0.9300 ?
C15 C16 1.387(4) ?
C15 H14 0.9300 ?
C16 O2 1.349(3) ?
C17 O3 1.448(3) ?
C17 H15 0.9600 ?
C17 H16 0.9600 ?
C17 H17 0.9600 ?
Cu2 N2 1.918(2) y
Cu2 N1 1.925(2) y
Cu2 O2 1.9301(18) y
Cu2 O1 1.9382(17) y
Cu2 O8 2.557(19) y
Eu1 O2 2.3589(18) y
Eu1 O1 2.3662(17) y
Eu1 O3 2.4474(19) y
Eu1 O4 2.455(2) y
Eu1 O7 2.4643(19) y
Eu1 O6 2.476(2) y
Eu1 O10 2.486(2) y
Eu1 O9 2.503(2) y
Eu1 O12 2.5050(19) y
N3 O5 1.213(3) ?
N3 O6 1.258(3) ?
N3 O4 1.278(3) ?
N4 O8 1.221(3) ?
N4 O9 1.253(3) ?
N4 O7 1.270(3) ?
N5 O11 1.206(3) ?
N5 O10 1.262(3) ?
N5 O12 1.280(3) ?
O3 H18 0.8500 ?
C8' C9' 1.51(3) ?

loop_
_geom_hbond_atom_site_label_D
_geom_hbond_atom_site_label_H
_geom_hbond_atom_site_label_A
_geom_hbond_site_symmetry_A
_geom_hbond_distance_DH
_geom_hbond_distance_HA
_geom_hbond_distance_DA
_geom_hbond_angle_DHA
O3 H18 O12 3_666 0.85 2.04 2.886(3) 173.8

loop_
_geom_torsion_atom_site_label_1
_geom_torsion_atom_site_label_2
_geom_torsion_atom_site_label_3
_geom_torsion_atom_site_label_4
_geom_torsion
O1 C1 C2 C3 178.1(3)
C6 C1 C2 C3 -0.9(4)
C1 C2 C3 C4 -0.3(5)
C2 C3 C4 C5 1.1(5)
C3 C4 C5 C6 -0.8(5)
O1 C1 C6 C5 -177.8(3)
C2 C1 C6 C5 1.1(4)
O1 C1 C6 C7 0.6(4)
C2 C1 C6 C7 179.5(3)
C4 C5 C6 C1 -0.3(5)
C4 C5 C6 C7 -178.8(3)
C1 C6 C7 N1 6.4(5)
C5 C6 C7 N1 -175.1(3)
N1 C8 C9 N2 -43.7(12)
N2 C10 C11 C16 -3.7(5)
N2 C10 C11 C12 171.0(3)
C16 C11 C12 C13 2.2(4)
C10 C11 C12 C13 -172.8(3)
C11 C12 C13 C14 0.7(5)
C12 C13 C14 C15 -2.3(5)
C13 C14 C15 C16 1.0(5)
C14 C15 C16 O2 -178.3(3)
C14 C15 C16 C11 1.9(4)
C12 C11 C16 O2 176.8(2)
C10 C11 C16 O2 -8.7(4)
C12 C11 C16 C15 -3.4(4)
C10 C11 C16 C15 171.2(3)
C6 C7 N1 C8 -170.4(5)
C6 C7 N1 Cu2 3.7(5)
C9 C8 N1 C7 -151.1(7)
C9 C8 N1 Cu2 34.0(10)
N2 Cu2 N1 C7 173.2(3)
O1 Cu2 N1 C7 -13.8(3)
N2 Cu2 N1 C8 -12.0(4)
O1 Cu2 N1 C8 161.0(4)
C11 C10 N2 C9 -166.5(5)
C11 C10 N2 Cu2 5.7(5)
C8 C9 N2 C10 -151.6(7)
C8 C9 N2 Cu2 35.1(10)
N1 Cu2 N2 C10 174.0(3)
O2 Cu2 N2 C10 1.3(3)
N1 Cu2 N2 C9 -13.2(5)
O2 Cu2 N2 C9 174.1(5)
C2 C1 O1 Cu2 164.73(18)
C6 C1 O1 Cu2 -16.4(3)
C2 C1 O1 Eu1 -35.6(3)
C6 C1 O1 Eu1 143.3(2)
N1 Cu2 O1 C1 19.80(19)
O2 Cu2 O1 C1 -167.54(19)
N1 Cu2 O1 Eu1 -146.22(9)
O2 Cu2 O1 Eu1 26.44(7)
O2 Eu1 O1 C1 173.8(2)
O3 Eu1 O1 C1 -105.6(2)
O4 Eu1 O1 C1 -27.9(2)
O7 Eu1 O1 C1 45.5(2)
O6 Eu1 O1 C1 -33.9(2)
O10 Eu1 O1 C1 107.0(2)
O9 Eu1 O1 C1 96.0(2)
O12 Eu1 O1 C1 -147.2(2)
O2 Eu1 O1 Cu2 -23.08(6)
O3 Eu1 O1 Cu2 57.52(7)
O4 Eu1 O1 Cu2 135.25(8)
O7 Eu1 O1 Cu2 -151.39(7)
O6 Eu1 O1 Cu2 129.24(8)
O10 Eu1 O1 Cu2 -89.87(16)
O9 Eu1 O1 Cu2 -100.81(8)
O12 Eu1 O1 Cu2 15.99(13)
C15 C16 O2 Cu2 -162.6(2)
C11 C16 O2 Cu2 17.2(3)
C15 C16 O2 Eu1 46.6(3)
C11 C16 O2 Eu1 -133.5(2)
N2 Cu2 O2 C16 -12.5(2)
O1 Cu2 O2 C16 174.6(2)
N2 Cu2 O2 Eu1 146.33(9)
O1 Cu2 O2 Eu1 -26.56(7)
O1 Eu1 O2 C16 179.4(2)
O3 Eu1 O2 C16 98.3(2)
O4 Eu1 O2 C16 146.0(2)
O7 Eu1 O2 C16 -104.8(2)
O6 Eu1 O2 C16 48.2(3)
O10 Eu1 O2 C16 -23.4(2)
O9 Eu1 O2 C16 -91.8(2)
O12 Eu1 O2 C16 23.5(2)
O1 Eu1 O2 Cu2 23.20(7)
O3 Eu1 O2 Cu2 -57.94(8)
O4 Eu1 O2 Cu2 -10.21(13)
O7 Eu1 O2 Cu2 98.92(9)
O6 Eu1 O2 Cu2 -108.02(13)
O10 Eu1 O2 Cu2 -179.67(7)
O9 Eu1 O2 Cu2 112.00(9)
O12 Eu1 O2 Cu2 -132.73(8)
O2 Eu1 O3 C17 125.7(2)
O1 Eu1 O3 C17 55.5(2)
O4 Eu1 O3 C17 -24.3(2)
O7 Eu1 O3 C17 -15.8(3)
O6 Eu1 O3 C17 -76.2(2)
O10 Eu1 O3 C17 -140.0(2)
O9 Eu1 O3 C17 105.1(3)
O12 Eu1 O3 C17 -150.8(3)
O5 N3 O4 Eu1 177.3(2)
O6 N3 O4 Eu1 -2.7(2)
O2 Eu1 O4 N3 -140.82(15)
O1 Eu1 O4 N3 -172.43(16)
O3 Eu1 O4 N3 -92.76(16)
O7 Eu1 O4 N3 91.77(16)
O6 Eu1 O4 N3 1.58(14)
O10 Eu1 O4 N3 27.29(18)
O9 Eu1 O4 N3 113.04(16)
O12 Eu1 O4 N3 -31.66(17)
O5 N3 O6 Eu1 -177.3(2)
O4 N3 O6 Eu1 2.7(2)
O2 Eu1 O6 N3 122.81(17)
O1 Eu1 O6 N3 5.87(19)
O3 Eu1 O6 N3 74.25(16)
O4 Eu1 O6 N3 -1.60(14)
O7 Eu1 O6 N3 -79.02(16)
O10 Eu1 O6 N3 -158.11(17)
O9 Eu1 O6 N3 -106.50(16)
O12 Eu1 O6 N3 148.23(17)
O8 N4 O7 Eu1 178.6(2)
O9 N4 O7 Eu1 -1.6(2)
O2 Eu1 O7 N4 17.35(18)
O1 Eu1 O7 N4 81.45(15)
O3 Eu1 O7 N4 148.83(15)
O4 Eu1 O7 N4 157.44(16)
O6 Eu1 O7 N4 -149.81(16)
O10 Eu1 O7 N4 -76.52(16)
O9 Eu1 O7 N4 0.94(14)
O12 Eu1 O7 N4 -88.56(16)
O8 N4 O9 Eu1 -178.7(2)
O7 N4 O9 Eu1 1.6(2)
O2 Eu1 O9 N4 -167.35(17)
O1 Eu1 O9 N4 -98.47(16)
O3 Eu1 O9 N4 -146.72(15)
O4 Eu1 O9 N4 -27.60(19)
O7 Eu1 O9 N4 -0.95(15)
O6 Eu1 O9 N4 34.82(19)
O10 Eu1 O9 N4 86.29(17)
O12 Eu1 O9 N4 119.27(16)
O11 N5 O10 Eu1 173.6(3)
O12 N5 O10 Eu1 -6.8(2)
O2 Eu1 O10 N5 71.73(17)
O1 Eu1 O10 N5 131.96(17)
O3 Eu1 O10 N5 -9.2(2)
O4 Eu1 O10 N5 -100.39(17)
O7 Eu1 O10 N5 -163.56(18)
O6 Eu1 O10 N5 -79.37(17)
O9 Eu1 O10 N5 143.41(18)
O12 Eu1 O10 N5 4.01(15)
O11 N5 O12 Eu1 -173.7(3)
O10 N5 O12 Eu1 6.7(2)
O2 Eu1 O12 N5 -116.63(16)
O1 Eu1 O12 N5 -153.03(14)
O3 Eu1 O12 N5 164.50(17)
O4 Eu1 O12 N5 102.18(16)
O7 Eu1 O12 N5 11.19(18)
O6 Eu1 O12 N5 75.53(16)
O10 Eu1 O12 N5 -3.94(15)
O9 Eu1 O12 N5 -45.68(17)
